data_2221903
loop_
_publ_author_name
'Pavlovi\'c, Gordana'
'Racan\'e, Livio'
'Trali\'c-Kulenovi\'c, Vesna'

_publ_section_title
;
 <i>S</i>-5-Amino-2-(dimethylammonio)phenyl sulfothioate
;
_journal_coeditor_code BG2255
_journal_issue 6
_journal_name_full 'Acta Crystallographica Section E'
_journal_page_first o1263
_journal_page_last o1264
_journal_paper_doi 10.1107/S1600536809016912
_journal_volume 65
_journal_year 2009
_chemical_formula_iupac 'C8 H12 N2 O3 S2'
_chemical_formula_moiety 'C8 H12 N2 O3 S2'
_chemical_formula_sum 'C8 H12 N2 O3 S2'
_chemical_formula_weight 248.32
_chemical_name_systematic
;
<i>S</i>-5-amino-2-(dimethylammonio)phenyl sulfothioate
;
_space_group_IT_number 2
_symmetry_cell_setting triclinic
_symmetry_space_group_name_Hall '-P 1'
_symmetry_space_group_name_H-M 'P -1'
_atom_sites_solution_hydrogens geom
_atom_sites_solution_primary direct
_atom_sites_solution_secondary difmap
_audit_creation_method SHELXL-97
_cell_angle_alpha 93.474(2)
_cell_angle_beta 101.0918(19)
_cell_angle_gamma 93.0199(19)
_cell_formula_units_Z 8
_cell_length_a 10.4173(2)
_cell_length_b 14.1160(4)
_cell_length_c 15.3048(4)
_cell_measurement_reflns_used 16121
_cell_measurement_temperature 296(2)
_cell_measurement_theta_max 34.9376
_cell_measurement_theta_min 4.0686
_cell_volume 2199.72(10)
_computing_cell_refinement
;
CrysAlis RED (Oxford Diffraction, 2006)
;
_computing_data_collection
;
CrysAlis CCD (Oxford Diffraction, 2006)
;
_computing_data_reduction
;
CrysAlis RED (Oxford Diffraction, 2006)
;
_computing_molecular_graphics
;
ORTEP-3 for Windows (Farrugia, 1997) and
MERCURY (Macrae <i>et al.</i>,  2008)
;
_computing_publication_material 'SHELXL97 (Sheldrick, 2008)'
_computing_structure_refinement 'SHELXL97 (Sheldrick, 2008)'
_computing_structure_solution 'SHELXL97 (Sheldrick, 2008)'
_diffrn_ambient_temperature 296(2)
_diffrn_measured_fraction_theta_full 0.993
_diffrn_measured_fraction_theta_max 0.993
_diffrn_measurement_device_type 'Enhance (Mo) X-ray Source'
_diffrn_measurement_method \w-scan
_diffrn_radiation_monochromator graphite
_diffrn_radiation_source 'fine-focus sealed tube'
_diffrn_radiation_type MoK\a
_diffrn_radiation_wavelength 0.71073
_diffrn_reflns_av_R_equivalents 0.0285
_diffrn_reflns_av_sigmaI/netI 0.0350
_diffrn_reflns_limit_h_max 13
_diffrn_reflns_limit_h_min -13
_diffrn_reflns_limit_k_max 18
_diffrn_reflns_limit_k_min -18
_diffrn_reflns_limit_l_max 19
_diffrn_reflns_limit_l_min -19
_diffrn_reflns_number 39152
_diffrn_reflns_theta_full 27.00
_diffrn_reflns_theta_max 27.00
_diffrn_reflns_theta_min 4.08
_diffrn_standards_decay_% 2
_diffrn_standards_interval_count '1 ref frame per 50 dc frames'
_diffrn_standards_number 0
_exptl_absorpt_coefficient_mu 0.473
_exptl_absorpt_correction_T_max 0.88
_exptl_absorpt_correction_T_min 0.66
_exptl_absorpt_correction_type multi-scan
_exptl_absorpt_process_details
;
CrysAlis RED (Oxford Diffraction, 2006).
;
_exptl_crystal_colour green
_exptl_crystal_density_diffrn 1.500
_exptl_crystal_density_method 'not measured'
_exptl_crystal_description prism
_exptl_crystal_F_000 1040
_exptl_crystal_size_max 0.67
_exptl_crystal_size_mid 0.44
_exptl_crystal_size_min 0.28
_refine_diff_density_max 0.965
_refine_diff_density_min -0.335
_refine_ls_extinction_method none
_refine_ls_goodness_of_fit_ref 0.962
_refine_ls_hydrogen_treatment mixed
_refine_ls_matrix_type full
_refine_ls_number_parameters 585
_refine_ls_number_reflns 9530
_refine_ls_number_restraints 2
_refine_ls_restrained_S_all 0.962
_refine_ls_R_factor_all 0.0710
_refine_ls_R_factor_gt 0.0473
_refine_ls_shift/su_max 0.001
_refine_ls_shift/su_mean 0.000
_refine_ls_structure_factor_coef Fsqd
_refine_ls_weighting_details 'calc w=1/[\s^2^(Fo^2^)+(0.0861P)^2^] where P=(Fo^2^+2Fc^2^)/3'
_refine_ls_weighting_scheme calc
_refine_ls_wR_factor_gt 0.1160
_refine_ls_wR_factor_ref 0.1310
_reflns_number_gt 6061
_reflns_number_total 9530
_reflns_threshold_expression I>2\s(I)
_cod_data_source_file bg2255.cif
_cod_data_source_block I
_cod_original_cell_volume 2199.73(10)
_cod_database_code 2221903
_cod_database_fobs_code 2221903

loop_
_symmetry_equiv_pos_as_xyz
'x, y, z'
'-x, -y, -z'

loop_
_atom_site_type_symbol
_atom_site_label
_atom_site_fract_x
_atom_site_fract_y
_atom_site_fract_z
_atom_site_U_iso_or_equiv
_atom_site_adp_type
_atom_site_calc_flag
_atom_site_refinement_flags
_atom_site_occupancy
_atom_site_disorder_assembly
_atom_site_disorder_group
S S1A 0.27663(7) 0.24900(4) 0.55734(4) 0.04401(17) Uani d . 1 . .
S S2A 0.17068(6) 0.27335(4) 0.42951(4) 0.03945(16) Uani d . 1 . .
S S1B 0.17849(6) 0.77005(4) 0.44199(4) 0.04073(16) Uani d . 1 . .
S S2B 0.28071(7) 0.74990(4) 0.57259(4) 0.04367(17) Uani d . 1 . .
S S1C 0.90558(6) 0.91691(4) 1.04578(4) 0.04246(17) Uani d . 1 . .
S S2C 0.81879(6) 0.81735(5) 1.11966(4) 0.04335(17) Uani d . 1 . .
S S1D 0.61090(7) 0.40268(5) 0.03857(5) 0.05126(19) Uani d . 1 . .
S S2D 0.74027(6) 0.32095(5) 0.12351(4) 0.04467(17) Uani d . 1 . .
O O1A 0.10076(19) 0.18205(13) 0.40364(13) 0.0593(5) Uani d . 1 . .
O O2A 0.2658(2) 0.29550(14) 0.37611(12) 0.0605(5) Uani d . 1 . .
O O3A 0.09201(19) 0.35090(14) 0.44440(13) 0.0616(5) Uani d . 1 . .
O O1B 0.09958(19) 0.84839(14) 0.45331(13) 0.0618(5) Uani d . 1 . .
O O2B 0.2759(2) 0.78960(15) 0.38979(13) 0.0622(5) Uani d . 1 . .
O O3B 0.1079(2) 0.67865(13) 0.41843(14) 0.0637(6) Uani d . 1 . .
O O1C 0.7534(2) 0.86953(15) 1.17901(13) 0.0648(6) Uani d . 1 . .
O O2C 0.72798(19) 0.75774(13) 1.05336(13) 0.0568(5) Uani d . 1 . .
O O3C 0.9318(2) 0.77085(16) 1.15941(15) 0.0755(7) Uani d . 1 . .
O O1D 0.79910(18) 0.26208(13) 0.06400(13) 0.0570(5) Uani d . 1 . .
O O2D 0.8338(2) 0.38584(16) 0.18086(13) 0.0723(6) Uani d . 1 . .
O O3D 0.64858(19) 0.27025(16) 0.16585(14) 0.0708(6) Uani d . 1 . .
N N1A 0.6882(2) 0.4774(2) 0.60426(19) 0.0580(7) Uani d . 1 . .
H H1AA 0.724(3) 0.534(2) 0.611(2) 0.070 Uiso d . 1 . .
H H1AB 0.730(3) 0.434(2) 0.578(2) 0.070 Uiso d . 1 . .
N N2A 0.16030(19) 0.42056(14) 0.63661(13) 0.0346(4) Uani d . 1 . .
H H2A 0.123(3) 0.3825(18) 0.5971(17) 0.042 Uiso d . 1 . .
N N1B 0.16318(18) 0.92695(14) 0.64003(13) 0.0342(4) Uani d . 1 . .
H H1B 0.125(2) 0.8810(18) 0.6033(17) 0.041 Uiso d . 1 . .
N N2B 0.6913(2) 0.97876(18) 0.60693(18) 0.0574(6) Uani d D 1 . .
H H2BA 0.728(3) 1.0353(11) 0.611(2) 0.069 Uiso d D 1 . .
H H2BB 0.740(3) 0.9344(16) 0.592(2) 0.069 Uiso d D 1 . .
N N1C 0.5436(2) 1.14941(16) 0.96753(16) 0.0456(5) Uani d . 1 . .
H H1CA 0.468(3) 1.155(2) 0.9449(19) 0.055 Uiso d . 1 . .
H H1CB 0.567(3) 1.167(2) 1.021(2) 0.055 Uiso d . 1 . .
N N2C 0.7612(2) 0.80939(15) 0.87260(14) 0.0408(5) Uani d . 1 . .
H H2C 0.802(3) 0.7874(19) 0.9172(19) 0.049 Uiso d . 1 . .
N N1D 0.6621(2) 0.29835(17) -0.13159(15) 0.0514(6) Uani d . 1 . .
H H1D 0.641(3) 0.277(2) -0.088(2) 0.062 Uiso d . 1 . .
N N2D 0.9370(3) 0.65704(18) -0.0356(2) 0.0590(7) Uani d . 1 . .
H H2DA 0.998(3) 0.669(2) -0.058(2) 0.071 Uiso d . 1 . .
H H2DB 0.956(3) 0.676(2) 0.029(2) 0.071 Uiso d . 1 . .
C C1A 0.3592(2) 0.36262(15) 0.58949(14) 0.0329(5) Uani d . 1 . .
C C2A 0.2975(2) 0.43572(15) 0.62711(14) 0.0335(5) Uani d . 1 . .
C C3A 0.3675(2) 0.52188(17) 0.65689(16) 0.0410(6) Uani d . 1 . .
H H3A 0.3273 0.5706 0.6828 0.049 Uiso calc R 1 . .
C C4A 0.4955(2) 0.53522(17) 0.64817(17) 0.0438(6) Uani d . 1 . .
H H4A 0.5410 0.5934 0.6680 0.053 Uiso calc R 1 . .
C C5A 0.5594(2) 0.46343(17) 0.61024(16) 0.0395(5) Uani d . 1 . .
C C6A 0.4886(2) 0.37750(17) 0.58151(15) 0.0383(5) Uani d . 1 . .
H H6A 0.5292 0.3287 0.5562 0.046 Uiso calc R 1 . .
C C7A 0.1503(3) 0.3849(2) 0.72493(18) 0.0560(7) Uani d . 1 . .
H H7AA 0.1939 0.3268 0.7321 0.084 Uiso calc R 1 . .
H H7AB 0.0597 0.3733 0.7279 0.084 Uiso calc R 1 . .
H H7AC 0.1909 0.4316 0.7716 0.084 Uiso calc R 1 . .
C C8A 0.0830(2) 0.50585(17) 0.61936(17) 0.0429(6) Uani d . 1 . .
H H8AA 0.1103 0.5533 0.6680 0.064 Uiso calc R 1 . .
H H8AB -0.0085 0.4880 0.6140 0.064 Uiso calc R 1 . .
H H8AC 0.0976 0.5311 0.5650 0.064 Uiso calc R 1 . .
C C1B 0.3640(2) 0.86418(15) 0.59945(14) 0.0328(5) Uani d . 1 . .
C C2B 0.2993(2) 0.94133(15) 0.62723(14) 0.0314(5) Uani d . 1 . .
C C3B 0.3651(2) 1.03014(16) 0.64587(15) 0.0351(5) Uani d . 1 . .
H H3B 0.3223 1.0816 0.6645 0.042 Uiso calc R 1 . .
C C4B 0.4937(2) 1.04259(17) 0.63691(16) 0.0397(6) Uani d . 1 . .
H H4B 0.5362 1.1030 0.6483 0.048 Uiso calc R 1 . .
C C5B 0.5620(2) 0.96619(18) 0.61100(15) 0.0389(5) Uani d . 1 . .
C C6B 0.4939(2) 0.87747(17) 0.59219(16) 0.0389(5) Uani d . 1 . .
H H6B 0.5369 0.8258 0.5743 0.047 Uiso calc R 1 . .
C C7B 0.0834(2) 1.01044(18) 0.61966(19) 0.0477(6) Uani d . 1 . .
H H7BA 0.1103 1.0601 0.6663 0.072 Uiso calc R 1 . .
H H7BB -0.0076 0.9918 0.6156 0.072 Uiso calc R 1 . .
H H7BC 0.0963 1.0332 0.5639 0.072 Uiso calc R 1 . .
C C8B 0.1591(3) 0.8972(2) 0.73143(17) 0.0510(7) Uani d . 1 . .
H H8BA 0.2066 0.8412 0.7416 0.076 Uiso calc R 1 . .
H H8BB 0.0696 0.8839 0.7366 0.076 Uiso calc R 1 . .
H H8BC 0.1984 0.9475 0.7749 0.076 Uiso calc R 1 . .
C C1C 0.7619(2) 0.95106(16) 0.97633(15) 0.0350(5) Uani d . 1 . .
C C2C 0.7015(2) 0.89590(16) 0.89877(15) 0.0363(5) Uani d . 1 . .
C C3C 0.5886(3) 0.92509(19) 0.84673(16) 0.0458(6) Uani d . 1 . .
H H3C 0.5486 0.8886 0.7951 0.055 Uiso calc R 1 . .
C C4C 0.5352(2) 1.00708(18) 0.87041(16) 0.0434(6) Uani d . 1 . .
H H4C 0.4588 1.0251 0.8349 0.052 Uiso calc R 1 . .
C C5C 0.5937(2) 1.06415(17) 0.94707(16) 0.0395(6) Uani d . 1 . .
C C6C 0.7070(2) 1.03473(16) 0.99900(15) 0.0385(5) Uani d . 1 . .
H H6C 0.7473 1.0718 1.0502 0.046 Uiso calc R 1 . .
C C7C 0.6643(3) 0.7310(2) 0.8276(2) 0.0587(8) Uani d . 1 . .
H H7CA 0.6000 0.7194 0.8637 0.088 Uiso calc R 1 . .
H H7CB 0.7091 0.6742 0.8201 0.088 Uiso calc R 1 . .
H H7CC 0.6218 0.7490 0.7703 0.088 Uiso calc R 1 . .
C C8C 0.8610(3) 0.8316(2) 0.8170(2) 0.0637(8) Uani d . 1 . .
H H8CA 0.8189 0.8569 0.7628 0.096 Uiso calc R 1 . .
H H8CB 0.9013 0.7745 0.8030 0.096 Uiso calc R 1 . .
H H8CC 0.9267 0.8776 0.8497 0.096 Uiso calc R 1 . .
C C1D 0.7193(2) 0.44478(18) -0.02904(17) 0.0418(6) Uani d . 1 . .
C C2D 0.7337(2) 0.39226(18) -0.10609(16) 0.0431(6) Uani d . 1 . .
C C3D 0.8142(3) 0.4285(2) -0.15952(19) 0.0560(7) Uani d . 1 . .
H H3D 0.8221 0.3940 -0.2117 0.067 Uiso calc R 1 . .
C C4D 0.8823(3) 0.5146(2) -0.1365(2) 0.0570(7) Uani d . 1 . .
H H4D 0.9362 0.5381 -0.1732 0.068 Uiso calc R 1 . .
C C5D 0.8720(3) 0.56763(18) -0.05842(19) 0.0477(6) Uani d . 1 . .
C C6D 0.7879(2) 0.53183(18) -0.00654(18) 0.0464(6) Uani d . 1 . .
H H6D 0.7775 0.5673 0.0446 0.056 Uiso calc R 1 . .
C C7D 0.7421(4) 0.2254(2) -0.1671(2) 0.0863(12) Uani d . 1 . .
H H7DA 0.7604 0.2431 -0.2233 0.129 Uiso calc R 1 . .
H H7DB 0.6941 0.1645 -0.1754 0.129 Uiso calc R 1 . .
H H7DC 0.8230 0.2218 -0.1255 0.129 Uiso calc R 1 . .
C C8D 0.5332(4) 0.3075(3) -0.1930(3) 0.1163(18) Uani d . 1 . .
H H8DA 0.4854 0.3544 -0.1672 0.174 Uiso calc R 1 . .
H H8DB 0.4833 0.2474 -0.2016 0.174 Uiso calc R 1 . .
H H8DC 0.5484 0.3266 -0.2495 0.174 Uiso calc R 1 . .

loop_
_atom_site_aniso_label
_atom_site_aniso_U_11
_atom_site_aniso_U_22
_atom_site_aniso_U_33
_atom_site_aniso_U_12
_atom_site_aniso_U_13
_atom_site_aniso_U_23
S1A 0.0557(4) 0.0249(3) 0.0488(4) 0.0009(3) 0.0044(3) 0.0018(3)
S2A 0.0402(3) 0.0342(3) 0.0421(3) -0.0021(2) 0.0077(3) -0.0067(3)
S1B 0.0383(3) 0.0345(3) 0.0474(4) -0.0011(2) 0.0069(3) -0.0054(3)
S2B 0.0524(4) 0.0267(3) 0.0507(4) 0.0020(3) 0.0070(3) 0.0037(3)
S1C 0.0371(3) 0.0453(4) 0.0428(4) -0.0040(3) 0.0024(3) 0.0083(3)
S2C 0.0480(4) 0.0448(4) 0.0393(3) 0.0058(3) 0.0109(3) 0.0098(3)
S1D 0.0471(4) 0.0546(4) 0.0591(4) 0.0077(3) 0.0228(3) 0.0164(3)
S2D 0.0464(4) 0.0473(4) 0.0400(3) -0.0045(3) 0.0089(3) 0.0053(3)
O1A 0.0602(12) 0.0481(11) 0.0633(12) -0.0190(9) 0.0083(10) -0.0155(9)
O2A 0.0684(13) 0.0674(13) 0.0461(11) -0.0160(10) 0.0207(10) -0.0056(9)
O3A 0.0599(12) 0.0586(12) 0.0607(12) 0.0230(10) -0.0036(10) -0.0075(10)
O1B 0.0626(13) 0.0545(12) 0.0621(12) 0.0253(10) -0.0056(10) -0.0082(10)
O2B 0.0588(12) 0.0774(14) 0.0526(12) -0.0061(10) 0.0193(10) 0.0036(10)
O3B 0.0637(13) 0.0478(11) 0.0727(14) -0.0182(9) 0.0085(11) -0.0149(10)
O1C 0.0782(14) 0.0701(14) 0.0517(11) 0.0039(11) 0.0293(11) -0.0032(10)
O2C 0.0680(13) 0.0452(11) 0.0577(11) -0.0107(9) 0.0182(10) 0.0004(9)
O3C 0.0591(13) 0.0903(16) 0.0842(15) 0.0214(12) 0.0141(12) 0.0499(13)
O1D 0.0537(11) 0.0524(11) 0.0653(12) 0.0077(9) 0.0130(10) -0.0006(9)
O2D 0.0725(14) 0.0822(15) 0.0527(12) -0.0187(12) 0.0004(11) -0.0131(11)
O3D 0.0548(12) 0.0899(16) 0.0757(14) 0.0013(11) 0.0221(11) 0.0434(12)
N1A 0.0433(14) 0.0511(15) 0.0812(18) -0.0032(11) 0.0200(13) -0.0013(13)
N2A 0.0359(11) 0.0301(10) 0.0359(11) 0.0014(8) 0.0034(9) 0.0002(8)
N1B 0.0322(10) 0.0324(10) 0.0369(11) 0.0018(8) 0.0052(8) -0.0008(8)
N2B 0.0412(14) 0.0536(15) 0.0800(18) -0.0008(11) 0.0214(12) -0.0008(13)
N1C 0.0443(13) 0.0454(13) 0.0461(13) 0.0043(11) 0.0045(11) 0.0080(11)
N2C 0.0419(12) 0.0451(12) 0.0352(11) -0.0018(9) 0.0101(9) -0.0019(9)
N1D 0.0587(15) 0.0587(15) 0.0343(12) -0.0145(11) 0.0063(11) 0.0082(10)
N2D 0.0496(15) 0.0496(14) 0.0814(19) -0.0042(11) 0.0239(14) 0.0028(13)
C1A 0.0384(13) 0.0280(11) 0.0312(11) 0.0032(9) 0.0031(10) 0.0035(9)
C2A 0.0363(12) 0.0305(12) 0.0326(12) 0.0012(9) 0.0043(10) 0.0033(9)
C3A 0.0416(14) 0.0322(12) 0.0483(14) 0.0016(10) 0.0086(11) -0.0039(11)
C4A 0.0462(15) 0.0325(13) 0.0500(15) -0.0064(11) 0.0074(12) -0.0032(11)
C5A 0.0390(14) 0.0418(14) 0.0371(13) 0.0014(11) 0.0061(11) 0.0046(11)
C6A 0.0423(14) 0.0371(13) 0.0355(13) 0.0085(10) 0.0064(10) 0.0019(10)
C7A 0.0530(17) 0.0684(19) 0.0510(16) 0.0038(14) 0.0162(14) 0.0205(14)
C8A 0.0401(14) 0.0372(13) 0.0472(14) 0.0105(11) -0.0021(11) -0.0038(11)
C1B 0.0387(13) 0.0260(11) 0.0323(12) 0.0040(9) 0.0032(10) 0.0030(9)
C2B 0.0347(12) 0.0317(12) 0.0275(11) 0.0025(9) 0.0050(9) 0.0026(9)
C3B 0.0408(13) 0.0288(12) 0.0361(12) 0.0047(10) 0.0084(10) 0.0012(10)
C4B 0.0424(14) 0.0339(13) 0.0412(13) -0.0044(10) 0.0070(11) -0.0010(10)
C5B 0.0361(13) 0.0462(14) 0.0342(12) 0.0013(11) 0.0069(10) 0.0016(11)
C6B 0.0396(13) 0.0387(13) 0.0392(13) 0.0088(10) 0.0087(11) 0.0005(10)
C7B 0.0368(14) 0.0405(14) 0.0628(17) 0.0099(11) 0.0019(12) -0.0007(12)
C8B 0.0443(15) 0.0677(18) 0.0444(15) 0.0017(13) 0.0161(12) 0.0102(13)
C1C 0.0358(12) 0.0369(13) 0.0313(12) -0.0034(10) 0.0043(10) 0.0063(10)
C2C 0.0414(14) 0.0378(13) 0.0290(12) -0.0053(10) 0.0082(10) 0.0011(10)
C3C 0.0508(16) 0.0537(16) 0.0285(12) -0.0093(13) 0.0013(11) -0.0008(11)
C4C 0.0411(14) 0.0478(15) 0.0390(13) -0.0002(11) 0.0010(11) 0.0096(11)
C5C 0.0420(14) 0.0389(13) 0.0389(13) -0.0006(11) 0.0096(11) 0.0106(11)
C6C 0.0460(14) 0.0331(12) 0.0341(12) -0.0049(10) 0.0042(11) 0.0029(10)
C7C 0.0556(18) 0.0495(17) 0.0652(18) -0.0066(14) 0.0060(15) -0.0155(14)
C8C 0.073(2) 0.069(2) 0.0572(18) -0.0051(16) 0.0384(16) -0.0039(15)
C1D 0.0416(14) 0.0443(14) 0.0428(14) 0.0059(11) 0.0124(11) 0.0135(11)
C2D 0.0471(15) 0.0427(14) 0.0391(13) -0.0023(11) 0.0071(11) 0.0100(11)
C3D 0.0672(19) 0.0568(17) 0.0493(16) -0.0014(14) 0.0253(14) 0.0048(13)
C4D 0.0582(18) 0.0557(17) 0.0645(18) -0.0055(14) 0.0309(15) 0.0115(15)
C5D 0.0434(15) 0.0433(15) 0.0601(17) 0.0048(12) 0.0161(13) 0.0120(13)
C6D 0.0512(16) 0.0407(14) 0.0510(15) 0.0083(12) 0.0169(13) 0.0074(12)
C7D 0.126(3) 0.060(2) 0.081(2) -0.027(2) 0.059(2) -0.0250(18)
C8D 0.095(3) 0.128(4) 0.097(3) -0.051(3) -0.052(2) 0.057(3)

loop_
_atom_type_symbol
_atom_type_description
_atom_type_scat_dispersion_real
_atom_type_scat_dispersion_imag
_atom_type_scat_source
C C 0.0033 0.0016 'International Tables Vol C Tables 4.2.6.8 and 6.1.1.4'
H H 0.0000 0.0000 'International Tables Vol C Tables 4.2.6.8 and 6.1.1.4'
N N 0.0061 0.0033 'International Tables Vol C Tables 4.2.6.8 and 6.1.1.4'
O O 0.0106 0.0060 'International Tables Vol C Tables 4.2.6.8 and 6.1.1.4'
S S 0.1246 0.1234 'International Tables Vol C Tables 4.2.6.8 and 6.1.1.4'

loop_
_geom_angle_atom_site_label_1
_geom_angle_atom_site_label_2
_geom_angle_atom_site_label_3
_geom_angle_site_symmetry_1
_geom_angle_site_symmetry_3
_geom_angle
_geom_angle_publ_flag
C1A S1A S2A . . 100.38(8) no
O2A S2A O3A . . 113.54(13) no
O2A S2A O1A . . 113.29(11) no
O3A S2A O1A . . 115.94(12) no
O2A S2A S1A . . 106.64(9) no
O3A S2A S1A . . 104.90(9) no
O1A S2A S1A . . 100.82(9) no
O2B S1B O1B . . 113.64(13) no
O2B S1B O3B . . 113.81(12) no
O1B S1B O3B . . 115.59(13) no
O2B S1B S2B . . 106.63(9) no
O1B S1B S2B . . 104.64(9) no
O3B S1B S2B . . 100.73(9) no
C1B S2B S1B . . 99.21(8) no
C1C S1C S2C . . 99.12(8) no
O3C S2C O1C . . 116.76(14) no
O3C S2C O2C . . 113.72(14) no
O1C S2C O2C . . 111.87(13) no
O3C S2C S1C . . 100.41(9) no
O1C S2C S1C . . 107.73(9) no
O2C S2C S1C . . 104.76(8) no
C1D S1D S2D . . 99.41(9) no
O2D S2D O3D . . 115.78(14) no
O2D S2D O1D . . 112.56(12) no
O3D S2D O1D . . 114.26(13) no
O2D S2D S1D . . 107.46(11) no
O3D S2D S1D . . 100.31(9) no
O1D S2D S1D . . 104.81(9) no
C5A N1A H1AA . . 119(2) no
C5A N1A H1AB . . 122(2) no
H1AA N1A H1AB . . 116(3) no
C2A N2A C7A . . 111.71(19) no
C2A N2A C8A . . 113.43(18) no
C7A N2A C8A . . 111.0(2) no
C2A N2A H2A . . 108.8(19) no
C7A N2A H2A . . 109.6(19) no
C8A N2A H2A . . 101.8(19) no
C2B N1B C7B . . 113.76(18) no
C2B N1B C8B . . 111.14(18) no
C7B N1B C8B . . 111.0(2) no
C2B N1B H1B . . 108.5(17) no
C7B N1B H1B . . 105.6(17) no
C8B N1B H1B . . 106.4(17) no
C5B N2B H2BA . . 120(2) no
C5B N2B H2BB . . 126(2) no
H2BA N2B H2BB . . 114(3) no
C5C N1C H1CA . . 116(2) no
C5C N1C H1CB . . 112(2) no
H1CA N1C H1CB . . 117(3) no
C2C N2C C8C . . 111.0(2) no
C2C N2C C7C . . 114.1(2) no
C8C N2C C7C . . 111.1(2) no
C2C N2C H2C . . 109.4(19) no
C8C N2C H2C . . 105(2) no
C7C N2C H2C . . 105(2) no
C2D N1D C8D . . 111.1(2) no
C2D N1D C7D . . 113.7(2) no
C8D N1D C7D . . 112.6(3) no
C2D N1D H1D . . 110(2) no
C8D N1D H1D . . 103(2) no
C7D N1D H1D . . 106(2) no
C5D N2D H2DA . . 118(2) no
C5D N2D H2DB . . 114.4(18) no
H2DA N2D H2DB . . 111(3) no
C6A C1A C2A . . 119.5(2) no
C6A C1A S1A . . 119.55(17) no
C2A C1A S1A . . 120.89(17) no
C3A C2A C1A . . 119.5(2) no
C3A C2A N2A . . 120.5(2) no
C1A C2A N2A . . 120.00(19) no
C4A C3A C2A . . 120.1(2) no
C4A C3A H3A . . 120.0 no
C2A C3A H3A . . 120.0 no
C3A C4A C5A . . 121.6(2) no
C3A C4A H4A . . 119.2 no
C5A C4A H4A . . 119.2 no
N1A C5A C6A . . 121.7(2) no
N1A C5A C4A . . 120.7(2) no
C6A C5A C4A . . 117.6(2) no
C1A C6A C5A . . 121.7(2) no
C1A C6A H6A . . 119.2 no
C5A C6A H6A . . 119.2 no
N2A C7A H7AA . . 109.5 no
N2A C7A H7AB . . 109.5 no
H7AA C7A H7AB . . 109.5 no
N2A C7A H7AC . . 109.5 no
H7AA C7A H7AC . . 109.5 no
H7AB C7A H7AC . . 109.5 no
N2A C8A H8AA . . 109.5 no
N2A C8A H8AB . . 109.5 no
H8AA C8A H8AB . . 109.5 no
N2A C8A H8AC . . 109.5 no
H8AA C8A H8AC . . 109.5 no
H8AB C8A H8AC . . 109.5 no
C6B C1B C2B . . 119.4(2) no
C6B C1B S2B . . 119.89(17) no
C2B C1B S2B . . 120.70(17) no
C3B C2B C1B . . 119.8(2) no
C3B C2B N1B . . 120.32(19) no
C1B C2B N1B . . 119.88(19) no
C4B C3B C2B . . 120.2(2) no
C4B C3B H3B . . 119.9 no
C2B C3B H3B . . 119.9 no
C3B C4B C5B . . 121.4(2) no
C3B C4B H4B . . 119.3 no
C5B C4B H4B . . 119.3 no
N2B C5B C6B . . 121.8(2) no
N2B C5B C4B . . 120.6(2) no
C6B C5B C4B . . 117.5(2) no
C1B C6B C5B . . 121.7(2) no
C1B C6B H6B . . 119.1 no
C5B C6B H6B . . 119.1 no
N1B C7B H7BA . . 109.5 no
N1B C7B H7BB . . 109.5 no
H7BA C7B H7BB . . 109.5 no
N1B C7B H7BC . . 109.5 no
H7BA C7B H7BC . . 109.5 no
H7BB C7B H7BC . . 109.5 no
N1B C8B H8BA . . 109.5 no
N1B C8B H8BB . . 109.5 no
H8BA C8B H8BB . . 109.5 no
N1B C8B H8BC . . 109.5 no
H8BA C8B H8BC . . 109.5 no
H8BB C8B H8BC . . 109.5 no
C6C C1C C2C . . 118.9(2) no
C6C C1C S1C . . 119.49(18) no
C2C C1C S1C . . 121.57(18) no
C3C C2C C1C . . 119.6(2) no
C3C C2C N2C . . 121.1(2) no
C1C C2C N2C . . 119.3(2) no
C4C C3C C2C . . 120.8(2) no
C4C C3C H3C . . 119.6 no
C2C C3C H3C . . 119.6 no
C3C C4C C5C . . 121.1(2) no
C3C C4C H4C . . 119.5 no
C5C C4C H4C . . 119.5 no
N1C C5C C6C . . 121.3(2) no
N1C C5C C4C . . 120.6(2) no
C6C C5C C4C . . 118.0(2) no
C5C C6C C1C . . 121.7(2) no
C5C C6C H6C . . 119.2 no
C1C C6C H6C . . 119.2 no
N2C C7C H7CA . . 109.5 no
N2C C7C H7CB . . 109.5 no
H7CA C7C H7CB . . 109.5 no
N2C C7C H7CC . . 109.5 no
H7CA C7C H7CC . . 109.5 no
H7CB C7C H7CC . . 109.5 no
N2C C8C H8CA . . 109.5 no
N2C C8C H8CB . . 109.5 no
H8CA C8C H8CB . . 109.5 no
N2C C8C H8CC . . 109.5 no
H8CA C8C H8CC . . 109.5 no
H8CB C8C H8CC . . 109.5 no
C6D C1D C2D . . 119.2(2) no
C6D C1D S1D . . 119.8(2) no
C2D C1D S1D . . 120.95(19) no
C3D C2D C1D . . 119.8(2) no
C3D C2D N1D . . 119.8(2) no
C1D C2D N1D . . 120.4(2) no
C4D C3D C2D . . 120.6(3) no
C4D C3D H3D . . 119.7 no
C2D C3D H3D . . 119.7 no
C3D C4D C5D . . 120.7(2) no
C3D C4D H4D . . 119.7 no
C5D C4D H4D . . 119.7 no
C6D C5D N2D . . 120.2(3) no
C6D C5D C4D . . 118.2(2) no
N2D C5D C4D . . 121.4(2) no
C1D C6D C5D . . 121.5(2) no
C1D C6D H6D . . 119.3 no
C5D C6D H6D . . 119.3 no
N1D C7D H7DA . . 109.5 no
N1D C7D H7DB . . 109.5 no
H7DA C7D H7DB . . 109.5 no
N1D C7D H7DC . . 109.5 no
H7DA C7D H7DC . . 109.5 no
H7DB C7D H7DC . . 109.5 no
N1D C8D H8DA . . 109.5 no
N1D C8D H8DB . . 109.5 no
H8DA C8D H8DB . . 109.5 no
N1D C8D H8DC . . 109.5 no
H8DA C8D H8DC . . 109.5 no
H8DB C8D H8DC . . 109.5 no

loop_
_geom_bond_atom_site_label_1
_geom_bond_atom_site_label_2
_geom_bond_site_symmetry_2
_geom_bond_distance
_geom_bond_publ_flag
S1A C1A . 1.775(2) no
S1A S2A . 2.1105(9) no
S2A O2A . 1.4342(19) no
S2A O3A . 1.4346(19) no
S2A O1A . 1.4411(18) no
S1B O2B . 1.4328(19) no
S1B O1B . 1.4339(19) no
S1B O3B . 1.4411(18) no
S1B S2B . 2.1194(9) no
S2B C1B . 1.777(2) no
S1C C1C . 1.769(2) no
S1C S2C . 2.1267(9) no
S2C O3C . 1.428(2) no
S2C O1C . 1.429(2) no
S2C O2C . 1.441(2) no
S1D C1D . 1.775(2) no
S1D S2D . 2.1233(10) no
S2D O2D . 1.428(2) no
S2D O3D . 1.4376(19) no
S2D O1D . 1.4396(19) no
N1A C5A . 1.367(3) no
N1A H1AA . 0.86(3) no
N1A H1AB . 0.89(3) no
N2A C2A . 1.470(3) no
N2A C7A . 1.491(3) no
N2A C8A . 1.492(3) no
N2A H2A . 0.81(3) no
N1B C2B . 1.473(3) no
N1B C7B . 1.492(3) no
N1B C8B . 1.492(3) no
N1B H1B . 0.86(2) no
N2B C5B . 1.363(3) no
N2B H2BA . 0.86(2) no
N2B H2BB . 0.87(3) no
N1C C5C . 1.379(3) no
N1C H1CA . 0.81(3) no
N1C H1CB . 0.83(3) no
N2C C2C . 1.468(3) no
N2C C8C . 1.496(3) no
N2C C7C . 1.497(3) no
N2C H2C . 0.82(3) no
N1D C2D . 1.479(3) no
N1D C8D . 1.500(4) no
N1D C7D . 1.500(4) no
N1D H1D . 0.82(3) no
N2D C5D . 1.392(4) no
N2D H2DA . 0.79(3) no
N2D H2DB . 0.99(3) no
C1A C6A . 1.383(3) no
C1A C2A . 1.396(3) no
C2A C3A . 1.389(3) no
C3A C4A . 1.370(3) no
C3A H3A . 0.9300 no
C4A C5A . 1.399(3) no
C4A H4A . 0.9300 no
C5A C6A . 1.388(3) no
C6A H6A . 0.9300 no
C7A H7AA . 0.9600 no
C7A H7AB . 0.9600 no
C7A H7AC . 0.9600 no
C8A H8AA . 0.9600 no
C8A H8AB . 0.9600 no
C8A H8AC . 0.9600 no
C1B C6B . 1.383(3) no
C1B C2B . 1.397(3) no
C2B C3B . 1.384(3) no
C3B C4B . 1.376(3) no
C3B H3B . 0.9300 no
C4B C5B . 1.402(3) no
C4B H4B . 0.9300 no
C5B C6B . 1.393(3) no
C6B H6B . 0.9300 no
C7B H7BA . 0.9600 no
C7B H7BB . 0.9600 no
C7B H7BC . 0.9600 no
C8B H8BA . 0.9600 no
C8B H8BB . 0.9600 no
C8B H8BC . 0.9600 no
C1C C6C . 1.393(3) no
C1C C2C . 1.400(3) no
C2C C3C . 1.385(3) no
C3C C4C . 1.369(4) no
C3C H3C . 0.9300 no
C4C C5C . 1.398(3) no
C4C H4C . 0.9300 no
C5C C6C . 1.388(3) no
C6C H6C . 0.9300 no
C7C H7CA . 0.9600 no
C7C H7CB . 0.9600 no
C7C H7CC . 0.9600 no
C8C H8CA . 0.9600 no
C8C H8CB . 0.9600 no
C8C H8CC . 0.9600 no
C1D C6D . 1.379(3) no
C1D C2D . 1.392(3) no
C2D C3D . 1.380(3) no
C3D C4D . 1.366(4) no
C3D H3D . 0.9300 no
C4D C5D . 1.396(4) no
C4D H4D . 0.9300 no
C5D C6D . 1.387(3) no
C6D H6D . 0.9300 no
C7D H7DA . 0.9600 no
C7D H7DB . 0.9600 no
C7D H7DC . 0.9600 no
C8D H8DA . 0.9600 no
C8D H8DB . 0.9600 no
C8D H8DC . 0.9600 no

loop_
_geom_hbond_atom_site_label_D
_geom_hbond_atom_site_label_H
_geom_hbond_atom_site_label_A
_geom_hbond_site_symmetry_D
_geom_hbond_site_symmetry_H
_geom_hbond_site_symmetry_A
_geom_hbond_distance_DH
_geom_hbond_distance_HA
_geom_hbond_distance_DA
_geom_hbond_angle_DHA
_geom_hbond_publ_flag
N1A H1AA O2A . . 2_666 0.86(3) 2.40(3) 3.204(3) 157(3) yes
N1A H1AB O3B . . 2_666 0.89(3) 2.38(3) 3.189(3) 152(3) yes
N2A H2A O3A . . . 0.81(3) 2.31(2) 2.983(3) 141(2) yes
N2A H2A O3B . . 2_566 0.81(2) 2.48(2) 3.003(3) 124(3) yes
N1B H1B O1B . . . 0.86(2) 2.28(3) 2.940(3) 134(2) yes
N1B H1B O1A . . 2_566 0.86(2) 2.45(2) 3.016(3) 124.0(10) yes
N2B H2BA O2B . . 2_676 0.86(2) 2.48(2) 3.266(3) 153(3) yes
N2B H2BB O1A . . 2_666 0.87(3) 2.39(3) 3.237(3) 163(3) yes
N1C H1CA O2C . . 2_677 0.81(3) 2.44(3) 3.149(3) 147(3) yes
N1C H1CB O3D . . 1_566 0.83(3) 2.55(3) 3.349(3) 162(3) yes
N2C H2C O2C . . . 0.82(3) 2.41(3) 2.982(3) 128(3) yes
N2C H2C N2D . . 1_556 0.82(2) 2.44(3) 3.122(4) 143(3) yes
N1D H1D N1C . . 1_544 0.81(3) 2.31(3) 3.013(3) 146(3) yes
N2D H2DA O1D . . 2_765 0.79(3) 2.30(3) 3.040(4) 155(3) yes
N2D H2DB O3C . . 1_554 0.99(3) 2.40(3) 3.314(4) 154(2) yes
C8A H8AA O2D . . 2_666 0.9600 2.3700 3.273(3) 157 yes
C8B H8BA O3D . . 2_666 0.9600 2.5400 3.437(4) 155 yes
C7D H7DA O2B . . 2_665 0.9600 2.5100 3.370(4) 149 yes

loop_
_geom_torsion_atom_site_label_1
_geom_torsion_atom_site_label_2
_geom_torsion_atom_site_label_3
_geom_torsion_atom_site_label_4
_geom_torsion_site_symmetry_1
_geom_torsion_site_symmetry_2
_geom_torsion_site_symmetry_3
_geom_torsion_site_symmetry_4
_geom_torsion
_geom_torsion_publ_flag
C1A S1A S2A O2A . . . . 62.82(12) no
C1A S1A S2A O3A . . . . -57.91(12) no
C1A S1A S2A O1A . . . . -178.68(11) no
O2B S1B S2B C1B . . . . 61.78(12) no
O1B S1B S2B C1B . . . . -58.93(12) no
O3B S1B S2B C1B . . . . -179.18(12) no
C1C S1C S2C O3C . . . . 165.76(14) no
C1C S1C S2C O1C . . . . -71.61(13) no
C1C S1C S2C O2C . . . . 47.64(12) no
C1D S1D S2D O2D . . . . 70.29(13) no
C1D S1D S2D O3D . . . . -168.34(13) no
C1D S1D S2D O1D . . . . -49.66(13) no
S2A S1A C1A C6A . . . . -99.70(18) no
S2A S1A C1A C2A . . . . 83.71(18) no
C6A C1A C2A C3A . . . . -0.7(3) no
S1A C1A C2A C3A . . . . 175.85(17) no
C6A C1A C2A N2A . . . . -179.5(2) no
S1A C1A C2A N2A . . . . -2.9(3) no
C7A N2A C2A C3A . . . . -87.4(3) no
C8A N2A C2A C3A . . . . 39.0(3) no
C7A N2A C2A C1A . . . . 91.4(3) no
C8A N2A C2A C1A . . . . -142.3(2) no
C1A C2A C3A C4A . . . . 0.9(4) no
N2A C2A C3A C4A . . . . 179.7(2) no
C2A C3A C4A C5A . . . . -0.5(4) no
C3A C4A C5A N1A . . . . -178.3(3) no
C3A C4A C5A C6A . . . . 0.0(4) no
C2A C1A C6A C5A . . . . 0.2(3) no
S1A C1A C6A C5A . . . . -176.44(18) no
N1A C5A C6A C1A . . . . 178.4(2) no
C4A C5A C6A C1A . . . . 0.2(4) no
S1B S2B C1B C6B . . . . -99.62(19) no
S1B S2B C1B C2B . . . . 79.84(18) no
C6B C1B C2B C3B . . . . 0.9(3) no
S2B C1B C2B C3B . . . . -178.55(17) no
C6B C1B C2B N1B . . . . -176.6(2) no
S2B C1B C2B N1B . . . . 3.9(3) no
C7B N1B C2B C3B . . . . 34.7(3) no
C8B N1B C2B C3B . . . . -91.5(2) no
C7B N1B C2B C1B . . . . -147.8(2) no
C8B N1B C2B C1B . . . . 86.0(3) no
C1B C2B C3B C4B . . . . 0.2(3) no
N1B C2B C3B C4B . . . . 177.7(2) no
C2B C3B C4B C5B . . . . -1.5(4) no
C3B C4B C5B N2B . . . . -176.6(2) no
C3B C4B C5B C6B . . . . 1.7(3) no
C2B C1B C6B C5B . . . . -0.7(3) no
S2B C1B C6B C5B . . . . 178.81(18) no
N2B C5B C6B C1B . . . . 177.6(2) no
C4B C5B C6B C1B . . . . -0.6(4) no
S2C S1C C1C C6C . . . . 98.42(18) no
S2C S1C C1C C2C . . . . -81.58(19) no
C6C C1C C2C C3C . . . . -0.4(3) no
S1C C1C C2C C3C . . . . 179.58(18) no
C6C C1C C2C N2C . . . . 177.8(2) no
S1C C1C C2C N2C . . . . -2.2(3) no
C8C N2C C2C C3C . . . . 91.1(3) no
C7C N2C C2C C3C . . . . -35.3(3) no
C8C N2C C2C C1C . . . . -87.1(3) no
C7C N2C C2C C1C . . . . 146.5(2) no
C1C C2C C3C C4C . . . . -0.2(4) no
N2C C2C C3C C4C . . . . -178.4(2) no
C2C C3C C4C C5C . . . . 0.7(4) no
C3C C4C C5C N1C . . . . 176.2(2) no
C3C C4C C5C C6C . . . . -0.6(3) no
N1C C5C C6C C1C . . . . -176.8(2) no
C4C C5C C6C C1C . . . . 0.0(3) no
C2C C1C C6C C5C . . . . 0.5(3) no
S1C C1C C6C C5C . . . . -179.46(17) no
S2D S1D C1D C6D . . . . -93.5(2) no
S2D S1D C1D C2D . . . . 88.2(2) no
C6D C1D C2D C3D . . . . -1.1(4) no
S1D C1D C2D C3D . . . . 177.2(2) no
C6D C1D C2D N1D . . . . 179.6(2) no
S1D C1D C2D N1D . . . . -2.1(3) no
C8D N1D C2D C3D . . . . -87.0(4) no
C7D N1D C2D C3D . . . . 41.2(4) no
C8D N1D C2D C1D . . . . 92.3(3) no
C7D N1D C2D C1D . . . . -139.5(3) no
C1D C2D C3D C4D . . . . 1.5(4) no
N1D C2D C3D C4D . . . . -179.2(3) no
C2D C3D C4D C5D . . . . 0.0(5) no
C3D C4D C5D C6D . . . . -1.9(4) no
C3D C4D C5D N2D . . . . -177.6(3) no
C2D C1D C6D C5D . . . . -0.7(4) no
S1D C1D C6D C5D . . . . -179.1(2) no
N2D C5D C6D C1D . . . . 178.0(3) no
C4D C5D C6D C1D . . . . 2.2(4) no
